data_1553238
loop_
_publ_author_name
'Mu, Yucheng'
'Tan, Xiaodong'
'Zhang, Yemin'
'Jing, Xiaobi'
'Shi, Zhuangzhi'

_publ_section_title
;
 Pd(ii)-catalyzed \b-C--H arylation of O-methyl ketoximes with iodoarenes
;
_journal_issue 3
_journal_name_full 'Organic Chemistry Frontiers'
_journal_page_first 380
_journal_paper_doi 10.1039/C5QO00438A
_journal_volume 3
_journal_year 2016
_chemical_absolute_configuration ad
_chemical_formula_sum 'C22 H25 N O3'
_chemical_formula_weight 351.43
_space_group_IT_number 4
_space_group_name_Hall 'P 2yb'
_space_group_name_H-M_alt 'P 1 21 1'
_symmetry_cell_setting monoclinic
_symmetry_space_group_name_H-M 'P 1 21 1'
_atom_sites_solution_hydrogens geom
_atom_sites_solution_primary direct
_atom_sites_solution_secondary difmap
_audit_creation_method SHELXL-97
_audit_update_record
;
2015-12-24 deposited with the CCDC.
2016-01-21 downloaded from the CCDC.
;
_cell_angle_alpha 90.00
_cell_angle_beta 97.223(3)
_cell_angle_gamma 90.00
_cell_formula_units_Z 4
_cell_length_a 8.1343(14)
_cell_length_b 27.626(5)
_cell_length_c 8.8172(15)
_cell_measurement_reflns_used 3434
_cell_measurement_temperature 296(2)
_cell_measurement_theta_max 23.32
_cell_measurement_theta_min 2.33
_cell_volume 1965.7(6)
_computing_cell_refinement 'Bruker SAINT'
_computing_data_collection 'Bruker APEX2'
_computing_data_reduction 'Bruker SAINT'
_computing_molecular_graphics 'Bruker SHELXTL'
_computing_publication_material 'Bruker SHELXTL'
_computing_structure_refinement 'SHELXL-97 (Sheldrick, 1997)'
_computing_structure_solution 'SHELXS-97 (Sheldrick, 1990)'
_diffrn_ambient_temperature 296(2)
_diffrn_measured_fraction_theta_full 0.994
_diffrn_measured_fraction_theta_max 0.994
_diffrn_measurement_device_type 'Bruker APEX-II CCD'
_diffrn_measurement_method '\f and \w scans'
_diffrn_radiation_monochromator graphite
_diffrn_radiation_source 'fine-focus sealed tube'
_diffrn_radiation_type MoK\a
_diffrn_radiation_wavelength 0.71073
_diffrn_reflns_av_R_equivalents 0.0400
_diffrn_reflns_av_sigmaI/netI 0.0573
_diffrn_reflns_limit_h_max 9
_diffrn_reflns_limit_h_min -9
_diffrn_reflns_limit_k_max 32
_diffrn_reflns_limit_k_min -32
_diffrn_reflns_limit_l_max 10
_diffrn_reflns_limit_l_min -10
_diffrn_reflns_number 14585
_diffrn_reflns_theta_full 25.00
_diffrn_reflns_theta_max 25.00
_diffrn_reflns_theta_min 1.47
_exptl_absorpt_coefficient_mu 0.078
_exptl_absorpt_correction_T_max 0.9829
_exptl_absorpt_correction_T_min 0.9791
_exptl_absorpt_correction_type multi-scan
_exptl_absorpt_process_details sadabs
_exptl_crystal_colour colorless
_exptl_crystal_density_diffrn 1.188
_exptl_crystal_density_method 'not measured'
_exptl_crystal_description block
_exptl_crystal_F_000 752
_exptl_crystal_size_max 0.27
_exptl_crystal_size_mid 0.25
_exptl_crystal_size_min 0.22
_refine_diff_density_max 0.117
_refine_diff_density_min -0.147
_refine_diff_density_rms 0.033
_refine_ls_abs_structure_details 'Flack H D (1983), Acta Cryst. A39, 876-881'
_refine_ls_abs_structure_Flack 0.1(13)
_refine_ls_extinction_method none
_refine_ls_goodness_of_fit_ref 1.031
_refine_ls_hydrogen_treatment mixed
_refine_ls_matrix_type full
_refine_ls_number_parameters 475
_refine_ls_number_reflns 6876
_refine_ls_number_restraints 1
_refine_ls_restrained_S_all 1.031
_refine_ls_R_factor_all 0.0695
_refine_ls_R_factor_gt 0.0488
_refine_ls_shift/su_max 0.001
_refine_ls_shift/su_mean 0.000
_refine_ls_structure_factor_coef Fsqd
_refine_ls_weighting_details 'calc w=1/[\s^2^(Fo^2^)+(0.0629P)^2^+0.2167P] where P=(Fo^2^+2Fc^2^)/3'
_refine_ls_weighting_scheme calc
_refine_ls_wR_factor_gt 0.1228
_refine_ls_wR_factor_ref 0.1403
_reflns_number_gt 5161
_reflns_number_total 6876
_reflns_threshold_expression >2sigma(I)
_cod_data_source_file c5qo00438a2.cif
_cod_data_source_block mo_20150716seuszzt_0m
_cod_depositor_comments
;
The following automatic conversions were performed:

data item '_symmetry_cell_setting' value 'Monoclinic' was changed to
'monoclinic' in accordance with the
/home/saulius/struct/COD-crude-data/automatic-downloads/DataCite-retrospective/RSC/depositions/lib/dictionaries/cif_core.dic
dictionary named 'cif_core.dic' version 2.4.2 last updated on
2011-04-26.

Automatic conversion script
Id: cif_fix_values 6909 2019-04-08 15:41:33Z antanas 
;
_cod_original_sg_symbol_H-M 'P2(1)   '
_cod_database_code 1553238

loop_
_symmetry_equiv_pos_as_xyz
'x, y, z'
'-x, y+1/2, -z'

loop_
_atom_site_label
_atom_site_type_symbol
_atom_site_fract_x
_atom_site_fract_y
_atom_site_fract_z
_atom_site_U_iso_or_equiv
_atom_site_adp_type
_atom_site_occupancy
_atom_site_symmetry_multiplicity
_atom_site_calc_flag
_atom_site_refinement_flags
C1 C 0.6270(6) 0.22335(16) 0.7270(5) 0.1000(14) Uani 1 1 d .
H1A H 0.7381 0.2298 0.7731 0.150 Uiso 1 1 calc R
H1B H 0.6038 0.1894 0.7345 0.150 Uiso 1 1 calc R
H1C H 0.5505 0.2415 0.7790 0.150 Uiso 1 1 calc R
C2 C 0.6231(4) 0.30260(11) 0.4216(4) 0.0546(7) Uani 1 1 d .
C3 C 0.5509(5) 0.27383(13) 0.2939(4) 0.0718(9) Uani 1 1 d .
H3 H 0.5210 0.2419 0.3097 0.086 Uiso 1 1 calc R
C4 C 0.5268(5) 0.29229(13) 0.1545(5) 0.0814(11) Uani 1 1 d .
H4 H 0.4790 0.2722 0.0766 0.098 Uiso 1 1 calc R
C5 C 0.5700(4) 0.34310(12) 0.1110(4) 0.0638(8) Uani 1 1 d .
C6 C 0.6424(3) 0.37156(10) 0.2536(3) 0.0508(7) Uani 1 1 d .
C7 C 0.6680(3) 0.35346(10) 0.3960(3) 0.0484(7) Uani 1 1 d .
C8 C 0.7491(3) 0.38123(11) 0.5333(3) 0.0507(7) Uani 1 1 d .
H8A H 0.7193 0.3660 0.6251 0.061 Uiso 1 1 calc R
H8B H 0.7044 0.4138 0.5294 0.061 Uiso 1 1 calc R
C9 C 0.9368(3) 0.38438(10) 0.5459(3) 0.0467(6) Uani 1 1 d .
C10 C 1.0296(4) 0.35109(12) 0.4761(4) 0.0616(8) Uani 1 1 d .
H10 H 0.9763 0.3264 0.4176 0.074 Uiso 1 1 calc R
C11 C 1.2023(5) 0.35408(18) 0.4922(5) 0.0858(12) Uani 1 1 d .
H11 H 1.2635 0.3317 0.4441 0.103 Uiso 1 1 calc R
C12 C 1.2806(5) 0.39022(19) 0.5795(5) 0.0951(14) Uani 1 1 d .
H12 H 1.3957 0.3919 0.5923 0.114 Uiso 1 1 calc R
C13 C 1.1907(5) 0.42401(17) 0.6483(5) 0.0856(12) Uani 1 1 d .
H13 H 1.2446 0.4486 0.7072 0.103 Uiso 1 1 calc R
C14 C 1.0193(4) 0.42126(12) 0.6295(4) 0.0625(8) Uani 1 1 d .
H14 H 0.9586 0.4447 0.6740 0.075 Uiso 1 1 calc R
C15 C 0.7000(4) 0.42004(10) 0.2011(3) 0.0527(7) Uani 1 1 d .
H15 H 0.6074 0.4347 0.1349 0.063 Uiso 1 1 calc R
C16 C 0.8400(4) 0.41313(10) 0.1071(3) 0.0584(8) Uani 1 1 d .
H16 H 0.9240 0.3926 0.1648 0.070 Uiso 1 1 calc R
C17 C 0.7770(6) 0.38743(12) -0.0420(4) 0.0785(10) Uani 1 1 d .
H17A H 0.6958 0.4075 -0.1028 0.094 Uiso 1 1 calc R
H17B H 0.8681 0.3814 -0.1006 0.094 Uiso 1 1 calc R
C18 C 0.6981(5) 0.33964(12) -0.0028(4) 0.0744(10) Uani 1 1 d .
H18A H 0.7856 0.3178 0.0391 0.089 Uiso 1 1 calc R
H18B H 0.6447 0.3253 -0.0968 0.089 Uiso 1 1 calc R
C19 C 0.9084(5) 0.46461(12) 0.1053(4) 0.0737(9) Uani 1 1 d .
H19 H 0.8384 0.4830 0.0271 0.088 Uiso 1 1 calc R
C20 C 1.0843(6) 0.47093(19) 0.0783(7) 0.128(2) Uani 1 1 d .
H20A H 1.1133 0.5046 0.0866 0.192 Uiso 1 1 calc R
H20B H 1.0978 0.4595 -0.0223 0.192 Uiso 1 1 calc R
H20C H 1.1550 0.4528 0.1530 0.192 Uiso 1 1 calc R
C21 C 0.8756(4) 0.48277(11) 0.2602(4) 0.0641(8) Uani 1 1 d .
C22 C 0.9180(5) 0.78222(14) 1.1977(4) 0.0819(10) Uani 1 1 d .
H22A H 0.8086 0.7740 1.2190 0.123 Uiso 1 1 calc R
H22B H 0.9333 0.8166 1.2063 0.123 Uiso 1 1 calc R
H22C H 0.9984 0.7662 1.2695 0.123 Uiso 1 1 calc R
C23 C 0.9131(4) 0.70188(11) 0.8962(4) 0.0544(7) Uani 1 1 d .
C24 C 0.9633(5) 0.73105(12) 0.7736(4) 0.0745(10) Uani 1 1 d .
H24 H 0.9935 0.7632 0.7926 0.089 Uiso 1 1 calc R
C25 C 0.9673(5) 0.71297(13) 0.6348(4) 0.0795(11) Uani 1 1 d .
H25 H 1.0024 0.7333 0.5612 0.095 Uiso 1 1 calc R
C26 C 0.9201(4) 0.66284(12) 0.5879(4) 0.0649(9) Uani 1 1 d .
C27 C 0.8736(4) 0.63298(10) 0.7217(4) 0.0536(7) Uani 1 1 d .
C28 C 0.8696(3) 0.65074(10) 0.8641(3) 0.0514(7) Uani 1 1 d .
C29 C 0.8154(3) 0.62162(11) 0.9950(3) 0.0520(7) Uani 1 1 d .
H29A H 0.8629 0.5894 0.9933 0.062 Uiso 1 1 calc R
H29B H 0.8601 0.6368 1.0906 0.062 Uiso 1 1 calc R
C30 C 0.6301(4) 0.61696(11) 0.9912(3) 0.0506(7) Uani 1 1 d .
C31 C 0.5626(5) 0.57521(13) 1.0380(5) 0.0798(11) Uani 1 1 d .
H31 H 0.6318 0.5496 1.0718 0.096 Uiso 1 1 calc R
C32 C 0.3939(6) 0.5702(2) 1.0361(7) 0.1220(19) Uani 1 1 d .
H32 H 0.3503 0.5414 1.0677 0.146 Uiso 1 1 calc R
C33 C 0.2909(5) 0.6075(2) 0.9881(7) 0.1172(18) Uani 1 1 d .
H33 H 0.1771 0.6043 0.9882 0.141 Uiso 1 1 calc R
C34 C 0.3539(5) 0.64881(19) 0.9405(6) 0.0991(14) Uani 1 1 d .
H34 H 0.2833 0.6741 0.9063 0.119 Uiso 1 1 calc R
C35 C 0.5244(4) 0.65421(13) 0.9419(4) 0.0701(9) Uani 1 1 d .
H35 H 0.5670 0.6831 0.9093 0.084 Uiso 1 1 calc R
C36 C 0.7693(5) 0.66642(12) 0.4622(4) 0.0736(10) Uani 1 1 d .
H36A H 0.6865 0.6870 0.4992 0.088 Uiso 1 1 calc R
H36B H 0.8048 0.6820 0.3732 0.088 Uiso 1 1 calc R
C37 C 0.6887(5) 0.61806(12) 0.4127(4) 0.0714(9) Uani 1 1 d .
H37A H 0.5863 0.6235 0.3457 0.086 Uiso 1 1 calc R
H37B H 0.7624 0.5992 0.3576 0.086 Uiso 1 1 calc R
C38 C 0.6537(4) 0.59132(10) 0.5538(4) 0.0603(8) Uani 1 1 d .
H38 H 0.5783 0.6112 0.6060 0.072 Uiso 1 1 calc R
C39 C 0.8120(4) 0.58450(10) 0.6615(4) 0.0571(7) Uani 1 1 d .
H39 H 0.8954 0.5710 0.6024 0.069 Uiso 1 1 calc R
C40 C 0.5854(5) 0.54006(12) 0.5420(4) 0.0718(9) Uani 1 1 d .
H40 H 0.6410 0.5222 0.4670 0.086 Uiso 1 1 calc R
C41 C 0.6445(5) 0.52065(11) 0.6986(4) 0.0699(9) Uani 1 1 d .
C42 C 0.3985(6) 0.53498(18) 0.4999(6) 0.1141(16) Uani 1 1 d .
H42A H 0.3682 0.5015 0.5034 0.171 Uiso 1 1 calc R
H42B H 0.3672 0.5473 0.3986 0.171 Uiso 1 1 calc R
H42C H 0.3425 0.5530 0.5712 0.171 Uiso 1 1 calc R
C43 C 1.0702(5) 0.64032(15) 0.5204(5) 0.0961(13) Uani 1 1 d .
H43A H 1.1038 0.6615 0.4436 0.144 Uiso 1 1 calc R
H43B H 1.0390 0.6095 0.4754 0.144 Uiso 1 1 calc R
H43C H 1.1606 0.6361 0.6004 0.144 Uiso 1 1 calc R
C44 C 0.4067(5) 0.36722(17) 0.0349(6) 0.1082(16) Uani 1 1 d .
H44A H 0.3492 0.3452 -0.0376 0.162 Uiso 1 1 calc R
H44B H 0.4329 0.3963 -0.0165 0.162 Uiso 1 1 calc R
H44C H 0.3376 0.3750 0.1122 0.162 Uiso 1 1 calc R
N1 N 0.6526(3) 0.28670(9) 0.5604(3) 0.0633(7) Uani 1 1 d .
N2 N 0.8986(3) 0.71717(9) 1.0318(3) 0.0622(7) Uani 1 1 d .
O1 O 0.6099(4) 0.23724(9) 0.5696(3) 0.0864(8) Uani 1 1 d .
O2 O 0.7593(3) 0.45536(7) 0.3159(2) 0.0612(5) Uani 1 1 d .
O3 O 0.9391(4) 0.51615(9) 0.3310(4) 0.0892(8) Uani 1 1 d .
O4 O 0.9384(3) 0.76713(8) 1.0457(3) 0.0815(7) Uani 1 1 d .
O5 O 0.7725(3) 0.54788(7) 0.7684(2) 0.0657(6) Uani 1 1 d .
O6 O 0.5954(4) 0.48670(9) 0.7645(3) 0.0972(9) Uani 1 1 d .

loop_
_atom_site_aniso_label
_atom_site_aniso_U_11
_atom_site_aniso_U_22
_atom_site_aniso_U_33
_atom_site_aniso_U_23
_atom_site_aniso_U_13
_atom_site_aniso_U_12
C1 0.141(4) 0.086(3) 0.072(3) 0.014(2) 0.011(2) -0.032(3)
C2 0.0521(17) 0.0579(18) 0.0550(19) -0.0073(14) 0.0123(13) -0.0095(14)
C3 0.092(2) 0.057(2) 0.065(2) -0.0094(16) 0.0064(18) -0.0232(17)
C4 0.102(3) 0.063(2) 0.074(3) -0.0157(19) -0.012(2) -0.0221(19)
C5 0.077(2) 0.0580(19) 0.0514(19) -0.0121(14) -0.0115(16) -0.0009(16)
C6 0.0515(16) 0.0463(16) 0.0532(18) -0.0113(13) 0.0014(13) 0.0022(12)
C7 0.0423(15) 0.0505(16) 0.0529(18) -0.0116(13) 0.0082(12) 0.0009(12)
C8 0.0488(15) 0.0537(16) 0.0504(17) -0.0108(13) 0.0097(12) -0.0056(13)
C9 0.0456(15) 0.0512(15) 0.0427(15) 0.0039(12) 0.0036(11) -0.0050(12)
C10 0.0553(18) 0.071(2) 0.060(2) -0.0033(16) 0.0097(14) 0.0042(15)
C11 0.056(2) 0.119(3) 0.085(3) 0.005(2) 0.0177(19) 0.019(2)
C12 0.049(2) 0.149(4) 0.086(3) 0.017(3) 0.006(2) -0.014(3)
C13 0.064(2) 0.109(3) 0.081(3) 0.005(2) -0.001(2) -0.034(2)
C14 0.0624(19) 0.0647(19) 0.0596(19) 0.0011(15) 0.0039(15) -0.0140(15)
C15 0.0611(17) 0.0445(15) 0.0501(17) -0.0113(13) -0.0022(14) 0.0099(13)
C16 0.080(2) 0.0458(16) 0.0498(17) 0.0044(13) 0.0086(15) 0.0091(14)
C17 0.126(3) 0.058(2) 0.051(2) -0.0017(16) 0.0122(19) 0.007(2)
C18 0.117(3) 0.0542(19) 0.050(2) -0.0118(15) 0.0058(19) 0.0000(19)
C19 0.096(3) 0.0526(19) 0.074(2) 0.0012(17) 0.0160(19) -0.0040(17)
C20 0.129(4) 0.113(4) 0.156(5) -0.019(3) 0.074(4) -0.035(3)
C21 0.080(2) 0.0407(16) 0.072(2) -0.0007(16) 0.0075(17) 0.0077(16)
C22 0.107(3) 0.070(2) 0.065(2) -0.0159(18) 0.001(2) -0.005(2)
C23 0.0574(17) 0.0565(18) 0.0490(18) -0.0012(14) 0.0051(13) -0.0082(13)
C24 0.103(3) 0.0524(19) 0.069(2) 0.0013(17) 0.0140(19) -0.0232(18)
C25 0.114(3) 0.064(2) 0.064(2) 0.0038(18) 0.030(2) -0.024(2)
C26 0.087(2) 0.0565(18) 0.0539(19) -0.0005(15) 0.0212(17) -0.0061(16)
C27 0.0572(17) 0.0464(16) 0.059(2) 0.0039(13) 0.0129(14) 0.0038(13)
C28 0.0462(16) 0.0504(16) 0.0574(19) 0.0057(14) 0.0063(13) 0.0024(12)
C29 0.0542(17) 0.0512(16) 0.0494(17) 0.0054(13) 0.0015(13) 0.0029(13)
C30 0.0536(16) 0.0518(16) 0.0455(16) -0.0004(13) 0.0030(12) -0.0009(13)
C31 0.069(2) 0.068(2) 0.101(3) 0.023(2) 0.005(2) -0.0067(18)
C32 0.073(3) 0.125(4) 0.164(5) 0.036(4) 0.000(3) -0.038(3)
C33 0.050(2) 0.147(5) 0.153(5) 0.015(4) 0.010(3) -0.014(3)
C34 0.061(2) 0.124(4) 0.111(4) 0.014(3) 0.010(2) 0.023(2)
C35 0.064(2) 0.067(2) 0.080(2) 0.0081(17) 0.0094(17) 0.0093(16)
C36 0.112(3) 0.0560(19) 0.053(2) 0.0103(16) 0.0119(19) 0.0008(18)
C37 0.102(3) 0.0570(19) 0.0544(19) 0.0004(16) 0.0085(17) 0.0047(18)
C38 0.076(2) 0.0468(16) 0.058(2) -0.0038(13) 0.0075(16) 0.0063(14)
C39 0.0693(19) 0.0450(15) 0.0590(19) 0.0047(14) 0.0156(15) 0.0101(13)
C40 0.093(3) 0.0526(19) 0.069(2) -0.0037(16) 0.0038(18) -0.0020(17)
C41 0.094(3) 0.0392(17) 0.077(2) 0.0016(16) 0.0128(19) 0.0014(17)
C42 0.099(3) 0.105(4) 0.131(4) 0.009(3) -0.013(3) -0.030(3)
C43 0.105(3) 0.095(3) 0.098(3) -0.005(2) 0.050(3) -0.009(2)
C44 0.095(3) 0.103(3) 0.111(4) -0.010(3) -0.045(3) 0.000(2)
N1 0.0702(17) 0.0581(15) 0.0622(18) -0.0063(13) 0.0106(13) -0.0138(12)
N2 0.0739(17) 0.0518(14) 0.0591(17) -0.0014(12) 0.0018(13) -0.0115(13)
O1 0.123(2) 0.0637(15) 0.0716(17) 0.0001(12) 0.0083(14) -0.0302(14)
O2 0.0765(14) 0.0436(11) 0.0629(13) -0.0115(10) 0.0069(10) 0.0016(10)
O3 0.110(2) 0.0583(15) 0.098(2) -0.0160(14) 0.0080(15) -0.0163(14)
O4 0.118(2) 0.0613(14) 0.0646(15) -0.0097(11) 0.0093(13) -0.0284(14)
O5 0.0907(16) 0.0425(11) 0.0635(14) 0.0079(10) 0.0077(12) 0.0062(11)
O6 0.139(2) 0.0516(14) 0.100(2) 0.0152(14) 0.0103(17) -0.0155(14)

loop_
_atom_type_symbol
_atom_type_description
_atom_type_scat_dispersion_real
_atom_type_scat_dispersion_imag
_atom_type_scat_source
C C 0.0033 0.0016 'International Tables Vol C Tables 4.2.6.8 and 6.1.1.4'
H H 0.0000 0.0000 'International Tables Vol C Tables 4.2.6.8 and 6.1.1.4'
O O 0.0106 0.0060 'International Tables Vol C Tables 4.2.6.8 and 6.1.1.4'
N N 0.0061 0.0033 'International Tables Vol C Tables 4.2.6.8 and 6.1.1.4'

loop_
_geom_angle_atom_site_label_1
_geom_angle_atom_site_label_2
_geom_angle_atom_site_label_3
_geom_angle
O1 C1 H1A 109.5
O1 C1 H1B 109.5
H1A C1 H1B 109.5
O1 C1 H1C 109.5
H1A C1 H1C 109.5
H1B C1 H1C 109.5
N1 C2 C3 124.1(3)
N1 C2 C7 116.6(3)
C3 C2 C7 119.3(3)
C4 C3 C2 120.8(3)
C4 C3 H3 119.6
C2 C3 H3 119.6
C3 C4 C5 125.7(3)
C3 C4 H4 117.2
C5 C4 H4 117.2
C4 C5 C18 107.9(3)
C4 C5 C6 110.2(3)
C18 C5 C6 110.2(3)
C4 C5 C44 107.1(3)
C18 C5 C44 110.9(3)
C6 C5 C44 110.6(3)
C7 C6 C15 126.8(2)
C7 C6 C5 125.0(3)
C15 C6 C5 107.7(3)
C6 C7 C2 119.0(3)
C6 C7 C8 124.1(3)
C2 C7 C8 116.8(3)
C7 C8 C9 114.9(2)
C7 C8 H8A 108.6
C9 C8 H8A 108.6
C7 C8 H8B 108.6
C9 C8 H8B 108.6
H8A C8 H8B 107.5
C14 C9 C10 118.2(3)
C14 C9 C8 119.8(3)
C10 C9 C8 122.0(3)
C9 C10 C11 120.9(3)
C9 C10 H10 119.5
C11 C10 H10 119.5
C12 C11 C10 119.5(4)
C12 C11 H11 120.3
C10 C11 H11 120.3
C11 C12 C13 120.6(4)
C11 C12 H12 119.7
C13 C12 H12 119.7
C12 C13 C14 119.6(4)
C12 C13 H13 120.2
C14 C13 H13 120.2
C9 C14 C13 121.2(3)
C9 C14 H14 119.4
C13 C14 H14 119.4
O2 C15 C16 105.2(2)
O2 C15 C6 118.2(2)
C16 C15 C6 110.0(2)
O2 C15 H15 107.6
C16 C15 H15 107.6
C6 C15 H15 107.6
C15 C16 C19 100.9(2)
C15 C16 C17 109.8(3)
C19 C16 C17 120.5(3)
C15 C16 H16 108.3
C19 C16 H16 108.3
C17 C16 H16 108.3
C18 C17 C16 108.2(3)
C18 C17 H17A 110.0
C16 C17 H17A 110.0
C18 C17 H17B 110.0
C16 C17 H17B 110.0
H17A C17 H17B 108.4
C17 C18 C5 115.6(3)
C17 C18 H18A 108.4
C5 C18 H18A 108.4
C17 C18 H18B 108.4
C5 C18 H18B 108.4
H18A C18 H18B 107.4
C20 C19 C21 112.9(4)
C20 C19 C16 118.0(3)
C21 C19 C16 101.2(3)
C20 C19 H19 108.1
C21 C19 H19 108.1
C16 C19 H19 108.1
C19 C20 H20A 109.5
C19 C20 H20B 109.5
H20A C20 H20B 109.5
C19 C20 H20C 109.5
H20A C20 H20C 109.5
H20B C20 H20C 109.5
O3 C21 O2 121.3(3)
O3 C21 C19 128.0(3)
O2 C21 C19 110.8(3)
O4 C22 H22A 109.5
O4 C22 H22B 109.5
H22A C22 H22B 109.5
O4 C22 H22C 109.5
H22A C22 H22C 109.5
H22B C22 H22C 109.5
N2 C23 C24 125.3(3)
N2 C23 C28 116.4(3)
C24 C23 C28 118.3(3)
C25 C24 C23 121.4(3)
C25 C24 H24 119.3
C23 C24 H24 119.3
C24 C25 C26 125.0(3)
C24 C25 H25 117.5
C26 C25 H25 117.5
C25 C26 C27 111.7(3)
C25 C26 C36 107.1(3)
C27 C26 C36 109.7(3)
C25 C26 C43 107.0(3)
C27 C26 C43 111.3(3)
C36 C26 C43 109.9(3)
C28 C27 C39 127.2(3)
C28 C27 C26 124.0(3)
C39 C27 C26 108.2(3)
C27 C28 C23 119.5(3)
C27 C28 C29 123.9(3)
C23 C28 C29 116.6(3)
C30 C29 C28 114.4(2)
C30 C29 H29A 108.7
C28 C29 H29A 108.7
C30 C29 H29B 108.7
C28 C29 H29B 108.7
H29A C29 H29B 107.6
C31 C30 C35 118.0(3)
C31 C30 C29 120.3(3)
C35 C30 C29 121.7(3)
C30 C31 C32 121.3(4)
C30 C31 H31 119.4
C32 C31 H31 119.4
C33 C32 C31 120.2(4)
C33 C32 H32 119.9
C31 C32 H32 119.9
C34 C33 C32 119.8(4)
C34 C33 H33 120.1
C32 C33 H33 120.1
C33 C34 C35 120.5(4)
C33 C34 H34 119.7
C35 C34 H34 119.7
C30 C35 C34 120.3(4)
C30 C35 H35 119.9
C34 C35 H35 119.9
C37 C36 C26 114.9(3)
C37 C36 H36A 108.5
C26 C36 H36A 108.5
C37 C36 H36B 108.5
C26 C36 H36B 108.5
H36A C36 H36B 107.5
C38 C37 C36 108.2(3)
C38 C37 H37A 110.1
C36 C37 H37A 110.1
C38 C37 H37B 110.1
C36 C37 H37B 110.1
H37A C37 H37B 108.4
C37 C38 C39 110.3(3)
C37 C38 C40 120.5(3)
C39 C38 C40 101.6(2)
C37 C38 H38 108.0
C39 C38 H38 108.0
C40 C38 H38 108.0
O5 C39 C27 119.0(3)
O5 C39 C38 104.8(3)
C27 C39 C38 109.3(2)
O5 C39 H39 107.8
C27 C39 H39 107.8
C38 C39 H39 107.8
C41 C40 C38 101.4(3)
C41 C40 C42 112.6(3)
C38 C40 C42 116.5(3)
C41 C40 H40 108.6
C38 C40 H40 108.6
C42 C40 H40 108.6
O6 C41 O5 119.6(3)
O6 C41 C40 129.6(4)
O5 C41 C40 110.8(3)
C40 C42 H42A 109.5
C40 C42 H42B 109.5
H42A C42 H42B 109.5
C40 C42 H42C 109.5
H42A C42 H42C 109.5
H42B C42 H42C 109.5
C26 C43 H43A 109.5
C26 C43 H43B 109.5
H43A C43 H43B 109.5
C26 C43 H43C 109.5
H43A C43 H43C 109.5
H43B C43 H43C 109.5
C5 C44 H44A 109.5
C5 C44 H44B 109.5
H44A C44 H44B 109.5
C5 C44 H44C 109.5
H44A C44 H44C 109.5
H44B C44 H44C 109.5
C2 N1 O1 111.4(2)
C23 N2 O4 110.7(2)
N1 O1 C1 108.7(3)
C21 O2 C15 108.1(2)
N2 O4 C22 108.2(3)
C41 O5 C39 108.1(3)

loop_
_geom_bond_atom_site_label_1
_geom_bond_atom_site_label_2
_geom_bond_distance
C1 O1 1.429(5)
C1 H1A 0.9600
C1 H1B 0.9600
C1 H1C 0.9600
C2 N1 1.294(4)
C2 C3 1.442(4)
C2 C7 1.476(4)
C3 C4 1.322(5)
C3 H3 0.9300
C4 C5 1.508(5)
C4 H4 0.9300
C5 C18 1.538(5)
C5 C6 1.536(4)
C5 C44 1.560(5)
C6 C7 1.342(4)
C6 C15 1.511(4)
C7 C8 1.513(4)
C8 C9 1.520(4)
C8 H8A 0.9700
C8 H8B 0.9700
C9 C14 1.381(4)
C9 C10 1.382(4)
C10 C11 1.396(5)
C10 H10 0.9300
C11 C12 1.368(6)
C11 H11 0.9300
C12 C13 1.374(6)
C12 H12 0.9300
C13 C14 1.386(5)
C13 H13 0.9300
C14 H14 0.9300
C15 O2 1.445(3)
C15 C16 1.503(4)
C15 H15 0.9800
C16 C19 1.528(5)
C16 C17 1.525(5)
C16 H16 0.9800
C17 C18 1.526(5)
C17 H17A 0.9700
C17 H17B 0.9700
C18 H18A 0.9700
C18 H18B 0.9700
C19 C20 1.490(6)
C19 C21 1.510(5)
C19 H19 0.9800
C20 H20A 0.9600
C20 H20B 0.9600
C20 H20C 0.9600
C21 O3 1.194(4)
C21 O2 1.351(4)
C22 O4 1.432(4)
C22 H22A 0.9600
C22 H22B 0.9600
C22 H22C 0.9600
C23 N2 1.288(4)
C23 C24 1.447(5)
C23 C28 1.475(4)
C24 C25 1.326(5)
C24 H24 0.9300
C25 C26 1.482(5)
C25 H25 0.9300
C26 C27 1.526(4)
C26 C36 1.550(5)
C26 C43 1.554(5)
C27 C28 1.352(4)
C27 C39 1.503(4)
C28 C29 1.517(4)
C29 C30 1.509(4)
C29 H29A 0.9700
C29 H29B 0.9700
C30 C31 1.363(5)
C30 C35 1.375(4)
C31 C32 1.377(6)
C31 H31 0.9300
C32 C33 1.360(7)
C32 H32 0.9300
C33 C34 1.341(7)
C33 H33 0.9300
C34 C35 1.394(5)
C34 H34 0.9300
C35 H35 0.9300
C36 C37 1.528(5)
C36 H36A 0.9700
C36 H36B 0.9700
C37 C38 1.504(5)
C37 H37A 0.9700
C37 H37B 0.9700
C38 C39 1.512(5)
C38 C40 1.520(4)
C38 H38 0.9800
C39 O5 1.446(4)
C39 H39 0.9800
C40 C41 1.502(5)
C40 C42 1.526(6)
C40 H40 0.9800
C41 O6 1.198(4)
C41 O5 1.366(4)
C42 H42A 0.9600
C42 H42B 0.9600
C42 H42C 0.9600
C43 H43A 0.9600
C43 H43B 0.9600
C43 H43C 0.9600
C44 H44A 0.9600
C44 H44B 0.9600
C44 H44C 0.9600
N1 O1 1.415(3)
N2 O4 1.419(3)

loop_
_geom_torsion_atom_site_label_1
_geom_torsion_atom_site_label_2
_geom_torsion_atom_site_label_3
_geom_torsion_atom_site_label_4
_geom_torsion
N1 C2 C3 C4 -178.9(4)
C7 C2 C3 C4 0.9(5)
C2 C3 C4 C5 0.5(6)
C3 C4 C5 C18 118.6(4)
C3 C4 C5 C6 -1.7(6)
C3 C4 C5 C44 -122.0(5)
C4 C5 C6 C7 1.7(4)
C18 C5 C6 C7 -117.2(3)
C44 C5 C6 C7 119.9(4)
C4 C5 C6 C15 174.0(3)
C18 C5 C6 C15 55.1(3)
C44 C5 C6 C15 -67.8(4)
C15 C6 C7 C2 -171.4(3)
C5 C6 C7 C2 -0.6(4)
C15 C6 C7 C8 5.3(4)
C5 C6 C7 C8 176.1(3)
N1 C2 C7 C6 179.0(3)
C3 C2 C7 C6 -0.9(4)
N1 C2 C7 C8 2.1(4)
C3 C2 C7 C8 -177.8(3)
C6 C7 C8 C9 -78.3(3)
C2 C7 C8 C9 98.5(3)
C7 C8 C9 C14 157.3(3)
C7 C8 C9 C10 -23.0(4)
C14 C9 C10 C11 1.3(5)
C8 C9 C10 C11 -178.5(3)
C9 C10 C11 C12 0.6(6)
C10 C11 C12 C13 -1.4(6)
C11 C12 C13 C14 0.2(6)
C10 C9 C14 C13 -2.4(5)
C8 C9 C14 C13 177.3(3)
C12 C13 C14 C9 1.7(5)
C7 C6 C15 O2 -13.5(4)
C5 C6 C15 O2 174.4(2)
C7 C6 C15 C16 107.3(3)
C5 C6 C15 C16 -64.8(3)
O2 C15 C16 C19 -36.5(3)
C6 C15 C16 C19 -164.9(3)
O2 C15 C16 C17 -164.8(2)
C6 C15 C16 C17 66.8(3)
C15 C16 C17 C18 -56.8(4)
C19 C16 C17 C18 -173.2(3)
C16 C17 C18 C5 50.5(4)
C4 C5 C18 C17 -171.1(3)
C6 C5 C18 C17 -50.8(4)
C44 C5 C18 C17 71.9(4)
C15 C16 C19 C20 156.3(4)
C17 C16 C19 C20 -82.8(5)
C15 C16 C19 C21 32.7(3)
C17 C16 C19 C21 153.6(3)
C20 C19 C21 O3 33.3(5)
C16 C19 C21 O3 160.3(4)
C20 C19 C21 O2 -146.2(3)
C16 C19 C21 O2 -19.2(4)
N2 C23 C24 C25 -176.7(4)
C28 C23 C24 C25 1.4(5)
C23 C24 C25 C26 1.0(6)
C24 C25 C26 C27 -2.8(6)
C24 C25 C26 C36 117.3(4)
C24 C25 C26 C43 -124.9(4)
C25 C26 C27 C28 2.5(5)
C36 C26 C27 C28 -116.1(3)
C43 C26 C27 C28 122.0(3)
C25 C26 C27 C39 174.6(3)
C36 C26 C27 C39 56.0(3)
C43 C26 C27 C39 -65.8(4)
C39 C27 C28 C23 -171.0(3)
C26 C27 C28 C23 -0.4(4)
C39 C27 C28 C29 6.4(5)
C26 C27 C28 C29 177.0(3)
N2 C23 C28 C27 176.6(3)
C24 C23 C28 C27 -1.7(4)
N2 C23 C28 C29 -1.0(4)
C24 C23 C28 C29 -179.2(3)
C27 C28 C29 C30 -79.2(4)
C23 C28 C29 C30 98.2(3)
C28 C29 C30 C31 144.1(3)
C28 C29 C30 C35 -36.2(4)
C35 C30 C31 C32 0.0(6)
C29 C30 C31 C32 179.7(4)
C30 C31 C32 C33 -0.5(8)
C31 C32 C33 C34 0.9(9)
C32 C33 C34 C35 -0.9(9)
C31 C30 C35 C34 0.0(6)
C29 C30 C35 C34 -179.7(4)
C33 C34 C35 C30 0.4(7)
C25 C26 C36 C37 -172.8(3)
C27 C26 C36 C37 -51.3(4)
C43 C26 C36 C37 71.3(4)
C26 C36 C37 C38 51.2(4)
C36 C37 C38 C39 -57.4(4)
C36 C37 C38 C40 -175.2(3)
C28 C27 C39 O5 -13.2(4)
C26 C27 C39 O5 175.0(3)
C28 C27 C39 C38 107.0(3)
C26 C27 C39 C38 -64.8(3)
C37 C38 C39 O5 -164.6(2)
C40 C38 C39 O5 -35.8(3)
C37 C38 C39 C27 66.8(3)
C40 C38 C39 C27 -164.4(3)
C37 C38 C40 C41 154.5(3)
C39 C38 C40 C41 32.4(3)
C37 C38 C40 C42 -82.8(5)
C39 C38 C40 C42 155.1(3)
C38 C40 C41 O6 160.4(4)
C42 C40 C41 O6 35.1(6)
C38 C40 C41 O5 -19.3(4)
C42 C40 C41 O5 -144.6(3)
C3 C2 N1 O1 1.9(4)
C7 C2 N1 O1 -177.9(2)
C24 C23 N2 O4 0.2(4)
C28 C23 N2 O4 -177.9(3)
C2 N1 O1 C1 -173.4(3)
O3 C21 O2 C15 176.7(3)
C19 C21 O2 C15 -3.7(3)
C16 C15 O2 C21 25.9(3)
C6 C15 O2 C21 149.2(3)
C23 N2 O4 C22 179.2(3)
O6 C41 O5 C39 177.1(3)
C40 C41 O5 C39 -3.3(4)
C27 C39 O5 C41 147.4(3)
C38 C39 O5 C41 24.9(3)
